data_4035270
loop_
_publ_author_name
'Qiu, Yun'
'Dlugosch, Michael'
'Liu, Xin'
'Khan, Faiyaz'
'Ward, Jas S.'
'Lan, Ping'
'Banwell, Martin G.'

_publ_section_title
;
 Reductive Cyclization of o-Nitroarylated-\a,\b-unsaturated Aldehydes and
 Ketones with TiCl<sub>3</sub>/HCl or Fe/HCl Leading to
 1,2,3,9-Tetrahydro-4 H-carbazol-4-ones and Related Heterocycles.
;
_journal_issue 19
_journal_name_full 'The Journal of organic chemistry'
_journal_page_first 12023
_journal_page_last 12033
_journal_paper_doi 10.1021/acs.joc.8b01940
_journal_volume 83
_journal_year 2018
_chemical_formula_moiety 'C18 H21 N O'
_chemical_formula_sum 'C18 H21 N O'
_chemical_formula_weight 267.36
_space_group_crystal_system monoclinic
_space_group_IT_number 14
_space_group_name_Hall '-P 2yn'
_space_group_name_H-M_alt 'P 1 21/n 1'
_atom_sites_solution_hydrogens mixed
_atom_sites_solution_primary dual
_audit_creation_date 2018-06-27
_audit_creation_method
;
Olex2 1.2
(compiled 2018.05.29 svn.r3508 for OlexSys, GUI svn.r5506)
;
_cell_angle_alpha 90
_cell_angle_beta 112.696(3)
_cell_angle_gamma 90
_cell_formula_units_Z 4
_cell_length_a 11.0667(3)
_cell_length_b 10.0284(2)
_cell_length_c 14.0170(3)
_cell_measurement_reflns_used 5665
_cell_measurement_temperature 150.00(10)
_cell_measurement_theta_max 73.6500
_cell_measurement_theta_min 4.3410
_cell_volume 1435.17(7)
_computing_cell_refinement 'CrysAlisPro 1.171.39.46 (Rigaku OD, 2018)'
_computing_data_collection 'CrysAlisPro 1.171.39.46 (Rigaku OD, 2018)'
_computing_data_reduction 'CrysAlisPro 1.171.39.46 (Rigaku OD, 2018)'
_computing_molecular_graphics 'Olex2 (Dolomanov et al., 2009)'
_computing_publication_material 'Olex2 (Dolomanov et al., 2009)'
_computing_structure_refinement 'ShelXL (Sheldrick, 2015)'
_computing_structure_solution 'ShelXT (Sheldrick, 2015)'
_diffrn_ambient_environment N~2~
_diffrn_ambient_temperature 150.00(10)
_diffrn_detector 'CCD plate'
_diffrn_detector_area_resol_mean 8.1297
_diffrn_detector_type EosS2
_diffrn_measured_fraction_theta_full 0.999
_diffrn_measured_fraction_theta_max 0.986
_diffrn_measurement_details
;
List of Runs (angles in degrees, time in seconds):

  # Type    Start    End  Width  t~exp~   \w     \q     \k     \f   Frames
--------------------------------------------------------------------------
  1  \w      3.00  75.00   1.00    1.50    --   36.95 -99.00  90.00   72
  2  \w     19.00  76.00   1.00    1.50    --   36.95 -99.00-180.00   57
  3  \w     27.00 103.00   1.00    1.50    --   36.95  57.00  30.00   76
  4  \w    -28.00  65.00   1.00    1.50    --   36.95 -19.00  90.00   93
  5  \w      3.00  71.00   1.00    1.50    --   36.95 -99.00 -30.00   68
  6  \w    -23.00  53.00   1.00    1.50    --   36.95 -57.00-150.00   76
  7  \w     18.00  95.00   1.00    1.50    --   36.95  19.00 150.00   77
  8  \w     71.00 171.00   1.00   10.00    --  111.00  12.00 -90.00  100
  9  \w     42.00  89.00   1.00   10.00    --  111.00 -38.00-150.00   47
 10  \w    107.00 134.00   1.00   10.00    --  111.00 -77.00   0.00   27
 11  \w     48.00 113.00   1.00   10.00    --  111.00-111.00  90.00   65
 12  \w     94.00 130.00   1.00   10.00    --  111.00 -38.00-150.00   36
 13  \w     41.00 112.00   1.00   10.00    --  111.00 -25.00  60.00   71
 14  \w     85.00 113.00   1.00   10.00    --  111.00-111.00 -30.00   28
 15  \w     52.00 130.00   1.00   10.00    --  111.00 -64.00-120.00   78
 16  \w     71.00 173.00   1.00   10.00    --  111.00  12.00   0.00  102
 17  \w     44.00 112.00   1.00   10.00    --  111.00-111.00 -90.00   68
 18  \w     42.00  86.00   1.00   10.00    --  111.00 -38.00  30.00   44
 19  \w     41.00 128.00   1.00   10.00    --  111.00 -25.00 -60.00   87
 20  \w     43.00 107.00   1.00   10.00    --  111.00 -92.00 150.00   64
 21  \w     47.00  89.00   1.00   10.00    --  111.00 -77.00   0.00   42
 22  \w     43.00 104.00   1.00   10.00    --  111.00 -50.00 150.00   61
;
_diffrn_measurement_device 'four-circle diffractometer'
_diffrn_measurement_device_type 'SuperNova, Dual, Cu at home/near, EosS2'
_diffrn_measurement_method '\w scans'
_diffrn_orient_matrix_type 'CrysAlisPro convention (1999,Acta A55,543-557)'
_diffrn_orient_matrix_UB_11 0.0156889000
_diffrn_orient_matrix_UB_12 0.0263715000
_diffrn_orient_matrix_UB_13 -0.1028999000
_diffrn_orient_matrix_UB_21 0.1052261000
_diffrn_orient_matrix_UB_22 0.1058905000
_diffrn_orient_matrix_UB_23 0.0534858000
_diffrn_orient_matrix_UB_31 0.1071163000
_diffrn_orient_matrix_UB_32 -0.1079877000
_diffrn_orient_matrix_UB_33 0.0273867000
_diffrn_radiation_monochromator mirror
_diffrn_radiation_probe x-ray
_diffrn_radiation_type CuK\a
_diffrn_radiation_wavelength 1.54184
_diffrn_reflns_av_R_equivalents 0.0286
_diffrn_reflns_av_unetI/netI 0.0270
_diffrn_reflns_Laue_measured_fraction_full 0.999
_diffrn_reflns_Laue_measured_fraction_max 0.986
_diffrn_reflns_limit_h_max 13
_diffrn_reflns_limit_h_min -10
_diffrn_reflns_limit_k_max 10
_diffrn_reflns_limit_k_min -12
_diffrn_reflns_limit_l_max 17
_diffrn_reflns_limit_l_min -17
_diffrn_reflns_number 9507
_diffrn_reflns_point_group_measured_fraction_full 0.999
_diffrn_reflns_point_group_measured_fraction_max 0.986
_diffrn_reflns_theta_full 67.684
_diffrn_reflns_theta_max 74.029
_diffrn_reflns_theta_min 4.361
_diffrn_source 'micro-focus sealed X-ray tube'
_diffrn_source_type 'SuperNova (Cu) X-ray Source'
_exptl_absorpt_coefficient_mu 0.588
_exptl_absorpt_correction_T_max 1.00000
_exptl_absorpt_correction_T_min 0.91005
_exptl_absorpt_correction_type multi-scan
_exptl_absorpt_process_details
;
CrysAlisPro 1.171.39.46 (Rigaku Oxford Diffraction, 2018)
Empirical absorption correction using spherical harmonics,
 implemented in SCALE3 ABSPACK scaling algorithm.
;
_exptl_crystal_colour orange
_exptl_crystal_colour_primary orange
_exptl_crystal_density_diffrn 1.237
_exptl_crystal_description plate
_exptl_crystal_F_000 576
_exptl_crystal_size_max 0.360
_exptl_crystal_size_mid 0.204
_exptl_crystal_size_min 0.054
_refine_diff_density_max 0.230
_refine_diff_density_min -0.275
_refine_diff_density_rms 0.049
_refine_ls_extinction_method none
_refine_ls_goodness_of_fit_ref 1.059
_refine_ls_hydrogen_treatment mixed
_refine_ls_matrix_type full
_refine_ls_number_parameters 184
_refine_ls_number_reflns 2883
_refine_ls_number_restraints 0
_refine_ls_restrained_S_all 1.059
_refine_ls_R_factor_all 0.0507
_refine_ls_R_factor_gt 0.0466
_refine_ls_shift/su_max 0.001
_refine_ls_shift/su_mean 0.000
_refine_ls_structure_factor_coef Fsqd
_refine_ls_weighting_details 'w=1/[\s^2^(Fo^2^)+(0.0783P)^2^+0.4028P] where P=(Fo^2^+2Fc^2^)/3'
_refine_ls_weighting_scheme calc
_refine_ls_wR_factor_gt 0.1276
_refine_ls_wR_factor_ref 0.1315
_reflns_Friedel_coverage 0.000
_reflns_number_gt 2635
_reflns_number_total 2883
_reflns_threshold_expression 'I > 2\s(I)'
_cod_data_source_file jo8b01940_si_011.cif
_cod_data_source_block MED-1186_scale
_cod_original_cell_volume 1435.16(6)
_cod_database_code 4035270
_shelxl_version_number 2014/6
_shelx_space_group_comment
;
The symmetry employed for this shelxl refinement is uniquely defined
by the following loop, which should always be used as a source of
symmetry information in preference to the above space-group names.
They are only intended as comments.
;
_reflns_odcompleteness_completeness 99.80
_reflns_odcompleteness_iscentric 1
_reflns_odcompleteness_theta 71.98
_olex2_refinement_description
;
1. Fixed Uiso
 At 1.2 times of:
  All C(H) groups, All C(H,H) groups, All N(H) groups
2.a Secondary CH2 refined with riding coordinates:
 C1(H1A,H1B), C2(H2A,H2B), C3(H3A,H3B), C16(H16A,H16B), C17(H17A,H17B),
 C18(H18A,H18B), C19(H19A,H19B), C20(H20A,H20B)
2.b Aromatic/amide H refined with riding coordinates:
 C9(H9), C10(H10), C11(H11), C12(H12)
;
_ins_header
;
TITL MED-1186_scale in P2(1)/n 
REM P2(1)/n (#14 in standard setting)
CELL 1.54184  11.066713  10.028395  14.016970  90.0000 112.6956  90.0000
ZERR    4.00   0.000274   0.000176   0.000335   0.0000   0.0029   0.0000
LATT  1
SYMM -x+1/2, y+1/2,-z+1/2 
SFAC C H N O
UNIT 72.00 84.00 4.00 4.00
TREF
HKLF 4
END
;
_olex2_submission_special_instructions 'No special instructions were received'
_oxdiff_exptl_absorpt_empirical_details
;
Empirical correction (ABSPACK) includes:
- Absorption correction using spherical harmonics
- Frame scaling
- Detector area scaling
;
_oxdiff_exptl_absorpt_empirical_full_max 1.328
_oxdiff_exptl_absorpt_empirical_full_min 0.456

loop_
_space_group_symop_operation_xyz
'x, y, z'
'-x+1/2, y+1/2, -z+1/2'
'-x, -y, -z'
'x-1/2, -y-1/2, z-1/2'

loop_
_atom_site_label
_atom_site_type_symbol
_atom_site_fract_x
_atom_site_fract_y
_atom_site_fract_z
_atom_site_U_iso_or_equiv
_atom_site_adp_type
_atom_site_occupancy
_atom_site_site_symmetry_order
_atom_site_calc_flag
_atom_site_refinement_flags_posn
C1 C 0.90234(13) 0.44472(13) 0.59487(11) 0.0291(3) Uani 1 1 d .
H1A H 0.8857 0.4423 0.6579 0.035 Uiso 1 1 calc R
H1B H 0.9965 0.4438 0.6144 0.035 Uiso 1 1 calc R
C2 C 0.84471(13) 0.32073(13) 0.53222(10) 0.0270(3) Uani 1 1 d .
H2A H 0.8734 0.2421 0.5754 0.032 Uiso 1 1 calc R
H2B H 0.8737 0.3131 0.4754 0.032 Uiso 1 1 calc R
C3 C 0.69673(13) 0.33181(13) 0.49095(10) 0.0262(3) Uani 1 1 d .
H3A H 0.6581 0.2545 0.4485 0.031 Uiso 1 1 calc R
H3B H 0.6684 0.3327 0.5484 0.031 Uiso 1 1 calc R
C4 C 0.64917(12) 0.45708(12) 0.42733(9) 0.0203(3) Uani 1 1 d .
C5 C 0.72582(11) 0.56821(12) 0.44416(9) 0.0189(3) Uani 1 1 d .
C6 C 0.84800(12) 0.57314(12) 0.53822(9) 0.0207(3) Uani 1 1 d .
O7 O 0.90450(9) 0.67812(9) 0.57480(7) 0.0264(2) Uani 1 1 d .
C8 C 0.51814(12) 0.45621(12) 0.34582(9) 0.0206(3) Uani 1 1 d .
C9 C 0.42447(13) 0.35739(13) 0.33644(10) 0.0271(3) Uani 1 1 d .
H9 H 0.4440 0.2908 0.3863 0.033 Uiso 1 1 calc R
C10 C 0.30388(14) 0.35671(15) 0.25484(11) 0.0305(3) Uani 1 1 d .
H10 H 0.2418 0.2922 0.2509 0.037 Uiso 1 1 calc R
C11 C 0.27678(13) 0.45420(14) 0.17860(10) 0.0282(3) Uani 1 1 d .
H11 H 0.1969 0.4530 0.1224 0.034 Uiso 1 1 calc R
C12 C 0.36672(12) 0.55243(12) 0.18527(10) 0.0233(3) Uani 1 1 d .
H12 H 0.3475 0.6161 0.1333 0.028 Uiso 1 1 calc R
C13 C 0.48718(11) 0.55700(11) 0.27006(9) 0.0182(3) Uani 1 1 d .
N14 N 0.57947(10) 0.65169(10) 0.27672(8) 0.0195(2) Uani 1 1 d .
H14 H 0.5499(15) 0.7145(17) 0.2283(13) 0.023 Uiso 1 1 d R
C15 C 0.67731(11) 0.69379(11) 0.37780(9) 0.0175(3) Uani 1 1 d .
C16 C 0.61519(11) 0.79026(12) 0.43204(9) 0.0195(3) Uani 1 1 d .
H16A H 0.5380 0.7486 0.4357 0.023 Uiso 1 1 calc R
H16B H 0.6770 0.8055 0.5023 0.023 Uiso 1 1 calc R
C17 C 0.57640(13) 0.92474(13) 0.37694(10) 0.0244(3) Uani 1 1 d .
H17A H 0.5044 0.9117 0.3108 0.029 Uiso 1 1 calc R
H17B H 0.5464 0.9837 0.4182 0.029 Uiso 1 1 calc R
C18 C 0.69046(14) 0.98978(13) 0.35943(10) 0.0278(3) Uani 1 1 d .
H18A H 0.7595 1.0106 0.4256 0.033 Uiso 1 1 calc R
H18B H 0.6615 1.0725 0.3216 0.033 Uiso 1 1 calc R
C19 C 0.74359(13) 0.89710(13) 0.29865(10) 0.0254(3) Uani 1 1 d .
H19A H 0.8173 0.9392 0.2895 0.031 Uiso 1 1 calc R
H19B H 0.6762 0.8809 0.2308 0.031 Uiso 1 1 calc R
C20 C 0.78737(11) 0.76450(12) 0.35545(9) 0.0216(3) Uani 1 1 d .
H20A H 0.8606 0.7806 0.4203 0.026 Uiso 1 1 calc R
H20B H 0.8175 0.7062 0.3140 0.026 Uiso 1 1 calc R

loop_
_atom_site_aniso_label
_atom_site_aniso_U_11
_atom_site_aniso_U_22
_atom_site_aniso_U_33
_atom_site_aniso_U_23
_atom_site_aniso_U_13
_atom_site_aniso_U_12
C1 0.0240(6) 0.0266(7) 0.0255(6) 0.0043(5) -0.0027(5) 0.0027(5)
C2 0.0266(7) 0.0217(6) 0.0281(6) 0.0053(5) 0.0056(5) 0.0037(5)
C3 0.0250(6) 0.0236(6) 0.0249(6) 0.0056(5) 0.0040(5) -0.0024(5)
C4 0.0207(6) 0.0227(6) 0.0165(5) 0.0012(4) 0.0061(5) -0.0002(4)
C5 0.0179(6) 0.0209(6) 0.0159(5) 0.0004(4) 0.0042(5) 0.0012(4)
C6 0.0181(6) 0.0231(6) 0.0186(6) 0.0000(4) 0.0047(5) 0.0008(4)
O7 0.0233(5) 0.0242(5) 0.0236(5) -0.0026(3) 0.0001(4) -0.0014(3)
C8 0.0194(6) 0.0239(6) 0.0175(6) 0.0006(4) 0.0061(5) -0.0014(4)
C9 0.0267(6) 0.0313(7) 0.0217(6) 0.0042(5) 0.0075(5) -0.0068(5)
C10 0.0243(6) 0.0365(7) 0.0286(7) -0.0005(5) 0.0080(5) -0.0110(5)
C11 0.0191(6) 0.0347(7) 0.0246(6) -0.0025(5) 0.0016(5) -0.0028(5)
C12 0.0218(6) 0.0236(6) 0.0200(6) 0.0007(4) 0.0030(5) 0.0016(5)
C13 0.0181(6) 0.0194(6) 0.0169(5) -0.0027(4) 0.0064(5) 0.0003(4)
N14 0.0217(5) 0.0181(5) 0.0146(5) 0.0015(4) 0.0025(4) -0.0017(4)
C15 0.0151(5) 0.0189(5) 0.0156(5) -0.0005(4) 0.0027(4) -0.0015(4)
C16 0.0170(5) 0.0236(6) 0.0169(5) -0.0006(4) 0.0053(4) -0.0005(4)
C17 0.0251(6) 0.0231(6) 0.0232(6) -0.0014(5) 0.0073(5) 0.0053(5)
C18 0.0334(7) 0.0196(6) 0.0271(6) 0.0012(5) 0.0082(5) -0.0024(5)
C19 0.0257(6) 0.0264(6) 0.0244(6) 0.0030(5) 0.0100(5) -0.0050(5)
C20 0.0173(6) 0.0250(6) 0.0227(6) 0.0009(5) 0.0080(5) -0.0009(4)

loop_
_atom_type_symbol
_atom_type_description
_atom_type_scat_dispersion_real
_atom_type_scat_dispersion_imag
_atom_type_scat_source
C C 0.0181 0.0091 'International Tables Vol C Tables 4.2.6.8 and 6.1.1.4'
H H 0.0000 0.0000 'International Tables Vol C Tables 4.2.6.8 and 6.1.1.4'
N N 0.0311 0.0180 'International Tables Vol C Tables 4.2.6.8 and 6.1.1.4'
O O 0.0492 0.0322 'International Tables Vol C Tables 4.2.6.8 and 6.1.1.4'

loop_
_exptl_crystal_face_index_h
_exptl_crystal_face_index_k
_exptl_crystal_face_index_l
_exptl_crystal_face_perp_dist
6 0 -7 0.0532
-6 0 7 0.0010
0 -6 3 0.1313
-1 6 -2 0.2180
-5 -1 -4 0.0588
1 5 5 0.0815
3 3 5 0.0955
7 0 -6 0.0415
-7 1 5 0.0360
1 -5 -5 0.1537
0 -1 -8 0.0688

loop_
_geom_angle_atom_site_label_1
_geom_angle_atom_site_label_2
_geom_angle_atom_site_label_3
_geom_angle
H1A C1 H1B 107.7
C2 C1 H1A 108.8
C2 C1 H1B 108.8
C6 C1 H1A 108.8
C6 C1 H1B 108.8
C6 C1 C2 113.72(11)
C1 C2 H2A 110.1
C1 C2 H2B 110.1
C1 C2 C3 108.21(11)
H2A C2 H2B 108.4
C3 C2 H2A 110.1
C3 C2 H2B 110.1
C2 C3 H3A 109.3
C2 C3 H3B 109.3
H3A C3 H3B 108.0
C4 C3 C2 111.39(10)
C4 C3 H3A 109.3
C4 C3 H3B 109.3
C5 C4 C3 121.64(11)
C5 C4 C8 120.24(11)
C8 C4 C3 118.11(11)
C4 C5 C6 118.30(11)
C4 C5 C15 121.12(10)
C6 C5 C15 119.87(10)
C5 C6 C1 118.75(10)
O7 C6 C1 118.36(11)
O7 C6 C5 122.82(11)
C9 C8 C4 123.54(11)
C9 C8 C13 118.69(11)
C13 C8 C4 117.71(11)
C8 C9 H9 119.2
C10 C9 C8 121.55(12)
C10 C9 H9 119.2
C9 C10 H10 120.5
C9 C10 C11 118.99(12)
C11 C10 H10 120.5
C10 C11 H11 119.5
C12 C11 C10 120.91(12)
C12 C11 H11 119.5
C11 C12 H12 119.8
C11 C12 C13 120.41(12)
C13 C12 H12 119.8
C12 C13 C8 119.35(11)
N14 C13 C8 119.16(11)
N14 C13 C12 121.30(11)
C13 N14 H14 113.2(10)
C13 N14 C15 121.02(10)
C15 N14 H14 116.6(10)
C5 C15 C16 109.48(9)
C5 C15 C20 112.43(10)
N14 C15 C5 107.63(9)
N14 C15 C16 110.53(9)
N14 C15 C20 106.33(9)
C20 C15 C16 110.37(9)
C15 C16 H16A 108.9
C15 C16 H16B 108.9
H16A C16 H16B 107.7
C17 C16 C15 113.24(10)
C17 C16 H16A 108.9
C17 C16 H16B 108.9
C16 C17 H17A 109.3
C16 C17 H17B 109.3
H17A C17 H17B 107.9
C18 C17 C16 111.73(10)
C18 C17 H17A 109.3
C18 C17 H17B 109.3
C17 C18 H18A 109.5
C17 C18 H18B 109.5
C17 C18 C19 110.59(10)
H18A C18 H18B 108.1
C19 C18 H18A 109.5
C19 C18 H18B 109.5
C18 C19 H19A 109.5
C18 C19 H19B 109.5
C18 C19 C20 110.63(10)
H19A C19 H19B 108.1
C20 C19 H19A 109.5
C20 C19 H19B 109.5
C15 C20 H20A 109.0
C15 C20 H20B 109.0
C19 C20 C15 112.90(10)
C19 C20 H20A 109.0
C19 C20 H20B 109.0
H20A C20 H20B 107.8

loop_
_geom_bond_atom_site_label_1
_geom_bond_atom_site_label_2
_geom_bond_distance
C1 H1A 0.9700
C1 H1B 0.9700
C1 C2 1.5138(18)
C1 C6 1.5107(16)
C2 H2A 0.9700
C2 H2B 0.9700
C2 C3 1.5159(18)
C3 H3A 0.9700
C3 H3B 0.9700
C3 C4 1.5127(16)
C4 C5 1.3649(17)
C4 C8 1.4594(16)
C5 C6 1.4811(16)
C5 C15 1.5342(16)
C6 O7 1.2308(16)
C8 C9 1.4032(18)
C8 C13 1.4092(16)
C9 H9 0.9300
C9 C10 1.3825(19)
C10 H10 0.9300
C10 C11 1.393(2)
C11 H11 0.9300
C11 C12 1.3777(19)
C12 H12 0.9300
C12 C13 1.4033(16)
C13 N14 1.3711(15)
N14 H14 0.891(17)
N14 C15 1.4745(14)
C15 C16 1.5458(16)
C15 C20 1.5423(16)
C16 H16A 0.9700
C16 H16B 0.9700
C16 C17 1.5309(16)
C17 H17A 0.9700
C17 H17B 0.9700
C17 C18 1.5225(19)
C18 H18A 0.9700
C18 H18B 0.9700
C18 C19 1.5238(19)
C19 H19A 0.9700
C19 H19B 0.9700
C19 C20 1.5294(17)
C20 H20A 0.9700
C20 H20B 0.9700

loop_
_exptl_oxdiff_crystal_face_indexfrac_h
_exptl_oxdiff_crystal_face_indexfrac_k
_exptl_oxdiff_crystal_face_indexfrac_l
_exptl_oxdiff_crystal_face_x
_exptl_oxdiff_crystal_face_y
_exptl_oxdiff_crystal_face_z
5.9977 -0.0022 -6.9871 0.8130 0.2572 0.4513
-5.9977 0.0022 6.9871 -0.8130 -0.2572 -0.4513
0.0005 -5.9902 2.9992 -0.4666 -0.4738 0.7291
-1.0001 5.9905 -2.0012 0.3482 0.4221 -0.8088
-4.9950 -0.9983 -4.0030 0.3072 -0.8454 -0.5369
0.9967 4.9929 4.9962 -0.3668 0.9008 -0.2956
2.9957 2.9957 4.9992 -0.3884 0.8998 0.1343
6.9967 -0.0022 -5.9866 0.7257 0.4158 0.5857
-6.9967 1.0005 4.9871 -0.5966 -0.3636 -0.7209
1.0019 -4.9933 -4.9937 0.3979 -0.6904 0.5098
0.0025 -0.9998 -7.9936 0.7962 -0.5331 -0.1107
